data_1529724
loop_
_publ_author_name
'Carlin, R.L.'
'Sinn, E.'
'Joung, K.O.'
'den Adel, H.'
'van der Bilt, A.'
'O'Connor, C.J.'

_publ_section_title
;
 Structural and magnetic properties of Co (urea)2 Cl2 (H2 O)2: A
 two-dimensional Ising system with hidden canting
;
_journal_name_full 'Journal of Chemical Physics'
_journal_page_first 431
_journal_page_last 439
_journal_volume 75
_journal_year 1981
_chemical_formula_sum 'C2 H8 Cl2 Co N4 O4'
_chemical_name_systematic 'Co (C O N2 H4)2 Cl2 (H2 O)2'
_space_group_IT_number 14
_symmetry_space_group_name_Hall '-P 2ybc'
_symmetry_space_group_name_H-M 'P 1 21/c 1'
_cell_angle_alpha 90
_cell_angle_beta 116.23
_cell_angle_gamma 90
_cell_formula_units_Z 2
_cell_length_a 7.397
_cell_length_b 7.795
_cell_length_c 9.764
_cell_volume 505.016
_citation_journal_id_ASTM JCPSA6
_cod_data_source_file Carlin_JCPSA6_1981_731.cif
_cod_data_source_block C2Cl2Co1H8N4O4
_cod_original_cell_volume 505.0159
_cod_original_formula_sum 'C2 Cl2 Co1 H8 N4 O4'
_cod_database_code 1529724

loop_
_symmetry_equiv_pos_as_xyz
x,y,z
-x,y+1/2,-z+1/2
-x,-y,-z
x,-y-1/2,z-1/2

loop_
_atom_site_label
_atom_site_type_symbol
_atom_site_fract_x
_atom_site_fract_y
_atom_site_fract_z
_atom_site_occupancy
_atom_site_U_iso_or_equiv
H1 H+1 -0.037 0.308 -0.07 1 0.0
O2 O-2 0.3031 0.0602 0.0628 1 0.0
N1 N-3 0.3663 0.2997 0.2086 1 0.0
C1 C+4 0.4121 0.1889 0.121 1 0.0
N2 N-3 0.5736 0.2201 0.0997 1 0.0
H2 H+1 -0.073 0.307 0.024 1 0.0
Co1 Co+2 0 0 0 1 0.0
Cl1 Cl-1 0.0603 0.0173 0.2706 1 0.0
H3 H+1 0.436 0.385 0.246 1 0.0
H4 H+1 0.248 0.309 0.209 1 0.0
O1 O-2 -0.0956 0.2548 -0.0356 1 0.0
